data_2015951
loop_
_publ_author_name
'Lah, Nina'
'Leban, Ivan'
'Giester, Gerald'

_publ_section_title
;
 A new copper(II) basic sulfate: poly[3-aminopyridinium
 \m~3~-hydroxido-di-\m~3~-sulfato-bis[aquacopper(II)]]
;
_journal_coeditor_code HJ3034
_journal_issue 5
_journal_name_full 'Acta Crystallographica Section C'
_journal_page_first m222
_journal_page_last m224
_journal_paper_doi 10.1107/S0108270107013285
_journal_volume 63
_journal_year 2007
_chemical_formula_iupac '(C5 H7 N2) [Cu2 (O H) (S O4)2 (H2 O)2]'
_chemical_formula_moiety 'C5 H7 N2 + , Cu2 H5 O11 S2 -'
_chemical_formula_sum 'C5 H12 Cu2 N2 O11 S2'
_chemical_formula_weight 467.41
_chemical_name_systematic
;
poly[3-aminopyridinium
\m~3~-hydroxido-di-\m~3~-sulfato-bis[aquasulfatocopper(II)]]
;
_space_group_IT_number 14
_symmetry_cell_setting monoclinic
_symmetry_space_group_name_Hall '-P 2ybc'
_symmetry_space_group_name_H-M 'P 1 21/c 1'
_atom_sites_solution_hydrogens difmap
_atom_sites_solution_primary direct
_atom_sites_solution_secondary difmap
_audit_creation_method SHELXL97
_cell_angle_alpha 90.00
_cell_angle_beta 94.2600(10)
_cell_angle_gamma 90.00
_cell_formula_units_Z 4
_cell_length_a 7.4094(2)
_cell_length_b 12.6262(5)
_cell_length_c 14.0648(5)
_cell_measurement_reflns_used 3076
_cell_measurement_temperature 150.0(10)
_cell_measurement_theta_max 27.48
_cell_measurement_theta_min 1.00
_cell_volume 1312.16(8)
_computing_cell_refinement 'DENZO and SCALEPACK (Otwinowski & Minor, 1997)'
_computing_data_collection 'COLLECT (Nonius, 1998)'
_computing_data_reduction 'DENZO AND SCALEPACK'
_computing_molecular_graphics 'ORTEP-3 for Windows (Farrugia, 1997)'
_computing_publication_material 'SHELXL97 (Sheldrick, 1997) and PLATON (Spek, 2003)'
_computing_structure_refinement 'SHELXL97 (Sheldrick, 1997)'
_computing_structure_solution 'SHELXS97 (Sheldrick, 1997)'
_diffrn_ambient_temperature 150.0(10)
_diffrn_measured_fraction_theta_full 0.990
_diffrn_measured_fraction_theta_max 0.990
_diffrn_measurement_device_type 'Nonius KappaCCD area-detector'
_diffrn_measurement_method \w
_diffrn_radiation_monochromator graphite
_diffrn_radiation_source 'fine-focus sealed tube'
_diffrn_radiation_type MoK\a
_diffrn_radiation_wavelength 0.71073
_diffrn_reflns_av_R_equivalents 0.0114
_diffrn_reflns_av_sigmaI/netI 0.0226
_diffrn_reflns_limit_h_max 9
_diffrn_reflns_limit_h_min -9
_diffrn_reflns_limit_k_max 16
_diffrn_reflns_limit_k_min -16
_diffrn_reflns_limit_l_max 18
_diffrn_reflns_limit_l_min -18
_diffrn_reflns_number 5582
_diffrn_reflns_theta_full 27.48
_diffrn_reflns_theta_max 27.48
_diffrn_reflns_theta_min 3.19
_exptl_absorpt_coefficient_mu 3.623
_exptl_absorpt_correction_type none
_exptl_crystal_colour 'orange green'
_exptl_crystal_density_diffrn 2.366
_exptl_crystal_density_method 'not measured'
_exptl_crystal_description prismatic
_exptl_crystal_F_000 936
_exptl_crystal_size_max 0.12
_exptl_crystal_size_mid 0.12
_exptl_crystal_size_min 0.10
_refine_diff_density_max 0.491
_refine_diff_density_min -0.534
_refine_ls_extinction_method none
_refine_ls_goodness_of_fit_ref 1.067
_refine_ls_hydrogen_treatment mixed
_refine_ls_matrix_type full
_refine_ls_number_parameters 223
_refine_ls_number_reflns 2976
_refine_ls_number_restraints 0
_refine_ls_restrained_S_all 1.067
_refine_ls_R_factor_all 0.0205
_refine_ls_R_factor_gt 0.0199
_refine_ls_shift/su_max 0.002
_refine_ls_shift/su_mean 0.000
_refine_ls_structure_factor_coef Fsqd
_refine_ls_weighting_details 'calc w=1/[\s^2^(Fo^2^)+(0.0192P)^2^+1.7359P] where P=(Fo^2^+2Fc^2^)/3'
_refine_ls_weighting_scheme calc
_refine_ls_wR_factor_gt 0.0526
_refine_ls_wR_factor_ref 0.0528
_reflns_number_gt 2897
_reflns_number_total 2976
_reflns_threshold_expression I>2\s(I)
_cod_data_source_file hj3034.cif
_cod_data_source_block I
_cod_original_sg_symbol_H-M 'P 21/c'
_cod_database_code 2015951
_cod_database_fobs_code 2015951

loop_
_symmetry_equiv_pos_as_xyz
'x, y, z'
'-x, y+1/2, -z+1/2'
'-x, -y, -z'
'x, -y-1/2, z-1/2'

loop_
_atom_site_type_symbol
_atom_site_label
_atom_site_fract_x
_atom_site_fract_y
_atom_site_fract_z
_atom_site_U_iso_or_equiv
_atom_site_adp_type
_atom_site_calc_flag
_atom_site_refinement_flags
_atom_site_occupancy
Cu Cu1 0.35817(3) 0.610067(19) 0.598745(17) 0.01544(7) Uani d . 1
Cu Cu2 0.06515(3) 0.412756(16) 0.566423(14) 0.00766(7) Uani d . 1
S S1 0.48497(6) 0.36798(3) 0.61096(3) 0.01021(9) Uani d . 1
O O11 0.53456(17) 0.48180(10) 0.61639(9) 0.0130(3) Uani d . 1
O O12 0.29820(17) 0.35241(11) 0.63871(9) 0.0146(3) Uani d . 1
O O13 0.61011(17) 0.30834(11) 0.67745(10) 0.0171(3) Uani d . 1
O O14 0.50067(18) 0.32825(10) 0.51344(9) 0.0137(3) Uani d . 1
S S2 -0.02231(6) 0.63774(4) 0.66167(3) 0.01160(10) Uani d . 1
O O21 0.16711(17) 0.67886(11) 0.66790(10) 0.0187(3) Uani d . 1
O O22 -0.11303(18) 0.66678(10) 0.56838(10) 0.0158(3) Uani d . 1
O O23 -0.12076(18) 0.68802(13) 0.73675(11) 0.0241(3) Uani d . 1
O O24 -0.02038(18) 0.52238(11) 0.67483(9) 0.0158(3) Uani d . 1
O O1 0.18655(17) 0.53348(10) 0.51320(9) 0.0106(2) Uani d . 1
O OW2 0.5155(2) 0.69380(18) 0.68523(15) 0.0432(6) Uani d . 1
O OW3 -0.05529(19) 0.29428(10) 0.62080(10) 0.0123(2) Uani d . 1
N N1 0.2423(3) 1.12649(15) 0.45813(15) 0.0266(4) Uani d . 1
C C2 0.2267(3) 1.08908(17) 0.54591(16) 0.0245(4) Uani d . 1
H H2 0.2081 1.1355 0.5956 0.029 Uiso calc R 1
C C3 0.2383(3) 0.98030(16) 0.56324(15) 0.0209(4) Uani d . 1
C C4 0.2727(3) 0.91577(16) 0.48526(16) 0.0229(4) Uani d . 1
H H4 0.2859 0.8431 0.4940 0.027 Uiso calc R 1
C C5 0.2870(3) 0.95847(17) 0.39623(16) 0.0267(5) Uani d . 1
H H5 0.3077 0.9146 0.3451 0.032 Uiso calc R 1
C C6 0.2709(3) 1.06677(18) 0.38265(16) 0.0272(5) Uani d . 1
H H6 0.2797 1.0968 0.3228 0.033 Uiso calc R 1
N N11 0.2188(3) 0.93968(18) 0.65064(15) 0.0389(5) Uani d . 1
H H11A 0.1987 0.9811 0.6973 0.047 Uiso calc R 1
H H11B 0.2264 0.8724 0.6597 0.047 Uiso calc R 1
H H1N 0.233(4) 1.186(3) 0.452(2) 0.041(9) Uiso d . 1
H H1A 0.001(4) 0.267(2) 0.663(2) 0.030(7) Uiso d . 1
H H1 0.239(3) 0.512(2) 0.4775(19) 0.021(7) Uiso d . 1
H H1B -0.150(4) 0.307(3) 0.639(2) 0.039(9) Uiso d . 1
H H2A 0.475(4) 0.726(3) 0.728(2) 0.044(9) Uiso d . 1
H H2B 0.604(5) 0.683(3) 0.693(2) 0.040(9) Uiso d . 1

loop_
_atom_site_aniso_label
_atom_site_aniso_U_11
_atom_site_aniso_U_22
_atom_site_aniso_U_33
_atom_site_aniso_U_12
_atom_site_aniso_U_13
_atom_site_aniso_U_23
Cu1 0.00865(12) 0.02059(13) 0.01743(13) -0.00325(8) 0.00325(9) -0.01329(9)
Cu2 0.00764(11) 0.00702(11) 0.00845(11) -0.00039(7) 0.00144(7) 0.00101(7)
S1 0.00782(19) 0.0112(2) 0.0119(2) 0.00057(15) 0.00290(15) 0.00494(15)
O11 0.0117(6) 0.0104(6) 0.0172(6) -0.0002(5) 0.0031(5) 0.0004(5)
O12 0.0094(6) 0.0183(7) 0.0167(6) -0.0003(5) 0.0051(5) 0.0066(5)
O13 0.0113(6) 0.0211(7) 0.0189(7) 0.0020(5) 0.0017(5) 0.0123(5)
O14 0.0153(6) 0.0130(6) 0.0133(6) -0.0033(5) 0.0053(5) 0.0003(5)
S2 0.00673(19) 0.0149(2) 0.0131(2) 0.00054(15) 0.00024(15) -0.00647(16)
O21 0.0073(6) 0.0247(7) 0.0244(7) -0.0028(5) 0.0026(5) -0.0162(6)
O22 0.0165(6) 0.0120(6) 0.0181(7) 0.0050(5) -0.0037(5) -0.0027(5)
O23 0.0089(6) 0.0386(9) 0.0251(8) -0.0002(6) 0.0037(5) -0.0211(7)
O24 0.0173(6) 0.0170(7) 0.0134(6) 0.0015(5) 0.0037(5) 0.0018(5)
O1 0.0114(6) 0.0104(6) 0.0107(6) -0.0029(5) 0.0055(5) -0.0037(5)
OW2 0.0071(7) 0.0692(14) 0.0532(12) 0.0001(8) 0.0014(7) -0.0532(11)
OW3 0.0092(6) 0.0126(6) 0.0149(6) 0.0005(5) 0.0010(5) 0.0052(5)
N1 0.0369(11) 0.0114(9) 0.0313(10) 0.0054(8) 0.0024(8) 0.0020(7)
C2 0.0321(12) 0.0172(10) 0.0243(11) 0.0071(8) 0.0026(9) -0.0048(8)
C3 0.0210(10) 0.0205(10) 0.0211(10) 0.0049(8) 0.0010(8) -0.0002(8)
C4 0.0302(11) 0.0111(9) 0.0274(11) 0.0032(8) 0.0024(9) -0.0027(8)
C5 0.0385(12) 0.0186(10) 0.0230(10) 0.0027(9) 0.0030(9) -0.0057(8)
C6 0.0381(13) 0.0227(11) 0.0208(10) 0.0026(9) 0.0014(9) 0.0023(8)
N11 0.0664(16) 0.0280(11) 0.0238(10) 0.0124(10) 0.0132(10) 0.0038(8)

loop_
_atom_type_symbol
_atom_type_description
_atom_type_scat_dispersion_real
_atom_type_scat_dispersion_imag
_atom_type_scat_source
C C 0.0033 0.0016 'International Tables Vol C Tables 4.2.6.8 and 6.1.1.4'
N N 0.0061 0.0033 'International Tables Vol C Tables 4.2.6.8 and 6.1.1.4'
O O 0.0106 0.0060 'International Tables Vol C Tables 4.2.6.8 and 6.1.1.4'
S S 0.1246 0.1234 'International Tables Vol C Tables 4.2.6.8 and 6.1.1.4'
Cu Cu 0.3201 1.2651 'International Tables Vol C Tables 4.2.6.8 and 6.1.1.4'
H H 0.0000 0.0000 'International Tables Vol C Tables 4.2.6.8 and 6.1.1.4'

loop_
_geom_angle_atom_site_label_1
_geom_angle_atom_site_label_2
_geom_angle_atom_site_label_3
_geom_angle_site_symmetry_1
_geom_angle_site_symmetry_3
_geom_angle
_geom_angle_publ_flag
OW2 Cu1 O1 . . 175.86(7) no
OW2 Cu1 O21 . . 82.58(6) no
O1 Cu1 O21 . . 93.65(6) no
OW2 Cu1 O11 . . 90.37(7) no
O1 Cu1 O11 . . 93.60(5) no
O21 Cu1 O11 . . 138.45(6) no
OW2 Cu1 O14 . 3_666 87.67(8) no
O1 Cu1 O14 . 3_666 93.37(5) no
O21 Cu1 O14 . 3_666 128.29(6) no
O11 Cu1 O14 . 3_666 91.98(5) no
OW3 Cu2 O1 . . 179.19(6) no
OW3 Cu2 O12 . . 85.06(6) no
O1 Cu2 O12 . . 94.83(5) no
OW3 Cu2 O24 . . 92.74(5) no
O1 Cu2 O24 . . 86.48(5) no
O12 Cu2 O24 . . 99.43(5) no
OW3 Cu2 O22 . 3_566 95.55(5) no
O1 Cu2 O22 . 3_566 85.26(5) no
O12 Cu2 O22 . 3_566 94.18(5) no
O24 Cu2 O22 . 3_566 164.62(5) no
OW3 Cu2 O1 . 3_566 92.36(5) no
O1 Cu2 O1 . 3_566 87.78(5) no
O12 Cu2 O1 . 3_566 176.39(5) no
O24 Cu2 O1 . 3_566 83.20(5) no
O22 Cu2 O1 3_566 3_566 83.53(5) no
OW3 Cu2 Cu2 . 3_566 132.78(4) no
O1 Cu2 Cu2 . 3_566 47.36(4) no
O12 Cu2 Cu2 . 3_566 142.12(4) no
O24 Cu2 Cu2 . 3_566 82.71(4) no
O22 Cu2 Cu2 3_566 3_566 82.15(4) no
O1 Cu2 Cu2 3_566 3_566 40.42(3) no
O14 S1 O13 . . 109.10(8) no
O14 S1 O12 . . 109.92(8) no
O13 S1 O12 . . 108.76(8) no
O14 S1 O11 . . 109.96(7) no
O13 S1 O11 . . 108.69(8) no
O12 S1 O11 . . 110.38(8) no
S1 O11 Cu1 . . 126.56(8) no
S1 O12 Cu2 . . 125.51(8) no
S1 O14 Cu1 . 3_666 130.51(8) no
O24 S2 O23 . . 109.77(9) no
O24 S2 O22 . . 110.99(8) no
O23 S2 O22 . . 108.28(8) no
O24 S2 O21 . . 109.71(8) no
O23 S2 O21 . . 108.78(8) no
O22 S2 O21 . . 109.27(9) no
S2 O21 Cu1 . . 121.51(8) no
S2 O22 Cu2 . 3_566 124.17(8) no
S2 O24 Cu2 . . 122.71(8) no
Cu1 O1 Cu2 . . 116.84(7) no
Cu1 O1 Cu2 . 3_566 130.55(7) no
Cu2 O1 Cu2 . 3_566 92.22(5) no
Cu1 O1 H1 . . 105(2) no
Cu2 O1 H1 . . 105(2) no
Cu2 O1 H1 3_566 . 104(2) no
Cu1 OW2 H2A . . 121(2) no
Cu1 OW2 H2B . . 122(3) no
H2A OW2 H2B . . 113(4) no
Cu2 OW3 H1A . . 114(2) no
Cu2 OW3 H1B . . 115(2) no
H1A OW3 H1B . . 106(3) no
C6 N1 C2 . . 124.5(2) no
C6 N1 H1N . . 119(2) no
C2 N1 H1N . . 116(2) no
N1 C2 C3 . . 120.1(2) no
N1 C2 H2 . . 120.0 no
C3 C2 H2 . . 120.0 no
N11 C3 C2 . . 121.6(2) no
N11 C3 C4 . . 121.9(2) no
C2 C3 C4 . . 116.53(19) no
C5 C4 C3 . . 120.97(19) no
C5 C4 H4 . . 119.5 no
C3 C4 H4 . . 119.5 no
C4 C5 C6 . . 120.1(2) no
C4 C5 H5 . . 120.0 no
C6 C5 H5 . . 120.0 no
N1 C6 C5 . . 117.8(2) no
N1 C6 H6 . . 121.1 no
C5 C6 H6 . . 121.1 no
C3 N11 H11A . . 120.0 no
C3 N11 H11B . . 120.0 no
H11A N11 H11B . . 120.0 no

loop_
_geom_bond_atom_site_label_1
_geom_bond_atom_site_label_2
_geom_bond_site_symmetry_2
_geom_bond_distance
_geom_bond_publ_flag
Cu1 OW2 . 1.9355(16) yes
Cu1 O1 . 1.9422(13) yes
Cu1 O21 . 1.9771(13) yes
Cu1 O11 . 2.0843(13) yes
Cu1 O14 3_666 2.1061(13) yes
Cu2 OW3 . 1.9288(13) yes
Cu2 O1 . 1.9475(13) yes
Cu2 O12 . 2.0821(13) yes
Cu2 O24 . 2.1877(13) yes
Cu2 O22 3_566 2.1975(13) yes
Cu2 O1 3_566 2.2097(13) yes
Cu2 Cu2 3_566 3.0015(4) yes
S1 O14 . 1.4731(13) no
S1 O13 . 1.4740(13) no
S1 O12 . 1.4786(13) no
S1 O11 . 1.4839(13) no
O14 Cu1 3_666 2.1061(13) no
S2 O24 . 1.4682(14) no
S2 O23 . 1.4713(14) no
S2 O22 . 1.4754(14) no
S2 O21 . 1.4929(13) no
O1 Cu2 3_566 2.2097(13) no
O1 H1 . 0.71(3) no
OW2 H2A . 0.81(3) no
OW2 H2B . 0.67(3) no
OW3 H1A . 0.78(3) no
OW3 H1B . 0.78(3) no
N1 C6 . 1.332(3) no
N1 C2 . 1.335(3) no
N1 H1N . 0.76(3) no
C2 C3 . 1.396(3) no
C2 H2 . 0.9300 no
C3 N11 . 1.350(3) no
C3 C4 . 1.405(3) no
C4 C5 . 1.375(3) no
C4 H4 . 0.9300 no
C5 C6 . 1.385(3) no
C5 H5 . 0.9300 no
C6 H6 . 0.9300 no
N11 H11A . 0.8600 no
N11 H11B . 0.8600 no

loop_
_geom_hbond_atom_site_label_D
_geom_hbond_atom_site_label_H
_geom_hbond_atom_site_label_A
_geom_hbond_site_symmetry_A
_geom_hbond_distance_DH
_geom_hbond_distance_HA
_geom_hbond_distance_DA
_geom_hbond_angle_DHA
N11 H11A O24 2_556 0.86 2.37 3.132(2) 148.3
N11 H11B O21 . 0.86 2.49 3.326(3) 165.3
N11 H11B O13 2_656 0.86 2.64 3.122(3) 116.9
N1 H1N O22 3_576 0.76(3) 2.07(3) 2.796(2) 160(3)
OW3 H1A O23 2_546 0.78(3) 1.90(3) 2.6697(19) 174(3)
O1 H1 O11 3_666 0.71(3) 2.22(3) 2.8616(18) 152(3)
OW3 H1B O13 1_455 0.78(3) 1.90(3) 2.6657(19) 168(3)
OW2 H2A O13 2_656 0.81(3) 1.83(4) 2.637(2) 176(3)
OW2 H2B O23 1_655 0.67(3) 2.09(3) 2.739(2) 165(4)
